data_2230638
loop_
_publ_author_name
'T\"urky\?ilmaz, Murat'
'Baran, Yakup'
'\"Ozdemir, Nam\?ik'

_publ_section_title
;
 1,1'-(Piperazine-1,4-diyl)dipropan-2-ol
;
_journal_coeditor_code FY2011
_journal_issue 7
_journal_name_full 'Acta Crystallographica Section E'
_journal_page_first o1758
_journal_paper_doi 10.1107/S1600536811023397
_journal_volume 67
_journal_year 2011
_chemical_formula_iupac 'C10 H22 N2 O2'
_chemical_formula_moiety 'C10 H22 N2 O2'
_chemical_formula_sum 'C10 H22 N2 O2'
_chemical_formula_weight 202.30
_chemical_name_systematic
;
1,1'-(Piperazine-1,4-diyl)dipropan-2-ol
;
_space_group_IT_number 12
_symmetry_cell_setting monoclinic
_symmetry_space_group_name_Hall '-C 2y'
_symmetry_space_group_name_H-M 'C 1 2/m 1'
_atom_sites_solution_hydrogens geom
_atom_sites_solution_primary direct
_atom_sites_solution_secondary difmap
_audit_creation_method SHELXL-97
_cell_angle_alpha 90.00
_cell_angle_beta 97.26(3)
_cell_angle_gamma 90.00
_cell_formula_units_Z 2
_cell_length_a 13.838(10)
_cell_length_b 7.791(5)
_cell_length_c 5.543(4)
_cell_measurement_reflns_used 3092
_cell_measurement_temperature 273.1
_cell_measurement_theta_max 30.0
_cell_measurement_theta_min 3.0
_cell_volume 592.8(7)
_computing_cell_refinement 'PROCESS-AUTO (Rigaku, 1998)'
_computing_data_collection 'PROCESS-AUTO (Rigaku, 1998)'
_computing_data_reduction 'CrystalStructure (Rigaku/MSC, 2004)'
_computing_molecular_graphics 'ORTEP-3 for Windows (Farrugia, 1997)'
_computing_publication_material 'WinGX (Farrugia, 1999) and PLATON (Spek, 2009)'
_computing_structure_refinement 'SHELXL97 (Sheldrick, 2008)'
_computing_structure_solution 'SHELXS97 (Sheldrick, 2008)'
_diffrn_ambient_temperature 273.1
_diffrn_detector_area_resol_mean 10.00
_diffrn_measured_fraction_theta_full 0.997
_diffrn_measured_fraction_theta_max 0.997
_diffrn_measurement_device_type 'Rigaku R-AXIS RAPID'
_diffrn_measurement_method \w
_diffrn_radiation_monochromator graphite
_diffrn_radiation_source 'fine-focus sealed tube'
_diffrn_radiation_type MoK\a
_diffrn_radiation_wavelength 0.71073
_diffrn_reflns_av_R_equivalents 0.1391
_diffrn_reflns_av_sigmaI/netI 0.0955
_diffrn_reflns_limit_h_max 16
_diffrn_reflns_limit_h_min -16
_diffrn_reflns_limit_k_max 9
_diffrn_reflns_limit_k_min -9
_diffrn_reflns_limit_l_max 6
_diffrn_reflns_limit_l_min -5
_diffrn_reflns_number 2493
_diffrn_reflns_theta_full 25.50
_diffrn_reflns_theta_max 25.50
_diffrn_reflns_theta_min 3.01
_diffrn_standards_decay_% 0
_diffrn_standards_interval_count 0
_diffrn_standards_number 0
_exptl_absorpt_coefficient_mu 0.079
_exptl_absorpt_correction_type none
_exptl_crystal_colour colourless
_exptl_crystal_density_diffrn 1.133
_exptl_crystal_density_method 'not measured'
_exptl_crystal_description prism
_exptl_crystal_F_000 224
_exptl_crystal_size_max 0.40
_exptl_crystal_size_mid 0.25
_exptl_crystal_size_min 0.10
_refine_diff_density_max 0.276
_refine_diff_density_min -0.338
_refine_ls_extinction_method none
_refine_ls_goodness_of_fit_ref 1.052
_refine_ls_hydrogen_treatment constr
_refine_ls_matrix_type full
_refine_ls_number_parameters 46
_refine_ls_number_reflns 604
_refine_ls_number_restraints 14
_refine_ls_restrained_S_all 1.107
_refine_ls_R_factor_all 0.0910
_refine_ls_R_factor_gt 0.0519
_refine_ls_shift/su_max 0.000
_refine_ls_shift/su_mean 0.000
_refine_ls_structure_factor_coef Fsqd
_refine_ls_weighting_details 'calc w=1/[\s^2^(Fo^2^)+(0.0375P)^2^+0.2898P] where P=(Fo^2^+2Fc^2^)/3'
_refine_ls_weighting_scheme calc
_refine_ls_wR_factor_gt 0.1088
_refine_ls_wR_factor_ref 0.1186
_reflns_number_gt 441
_reflns_number_total 604
_reflns_threshold_expression I>2\s(I)
_cod_data_source_file fy2011.cif
_cod_data_source_block I
_cod_original_sg_symbol_H-M 'C 2/m'
_cod_database_code 2230638
_cod_database_fobs_code 2230638

loop_
_symmetry_equiv_pos_as_xyz
'x, y, z'
'-x, y, -z'
'x+1/2, y+1/2, z'
'-x+1/2, y+1/2, -z'
'-x, -y, -z'
'x, -y, z'
'-x+1/2, -y+1/2, -z'
'x+1/2, -y+1/2, z'

loop_
_atom_site_type_symbol
_atom_site_label
_atom_site_fract_x
_atom_site_fract_y
_atom_site_fract_z
_atom_site_U_iso_or_equiv
_atom_site_adp_type
_atom_site_calc_flag
_atom_site_refinement_flags
_atom_site_occupancy
_atom_site_symmetry_multiplicity
_atom_site_disorder_assembly
_atom_site_disorder_group
O O1 0.78313(12) 0.5000 0.4674(3) 0.0706(7) Uani d S 1 2 . .
H H1 0.7297 0.5197 0.3907 0.106 Uiso calc PR 0.50 1 A .
N N1 0.60084(15) 0.5000 0.5912(4) 0.0715(7) Uani d SU 1 2 . .
C C1 0.86326(18) 0.5000 0.8733(5) 0.0754(9) Uani d S 1 2 . .
H H1A 0.9169 0.4390 0.8197 0.113 Uiso calc PR 0.50 1 A .
H H1B 0.8573 0.4690 1.0384 0.113 Uiso calc PR 0.50 1 . .
H H1C 0.8746 0.6213 0.8640 0.113 Uiso calc PR 0.50 1 . .
C C2 0.7712(2) 0.4545(5) 0.7137(5) 0.0603(12) Uani d PU 0.50 1 A -1
H H2 0.7597 0.3307 0.7233 0.072 Uiso calc PR 0.50 1 A -1
C C3 0.6841(2) 0.5495(5) 0.7803(6) 0.0609(11) Uani d PU 0.50 1 A -1
H H3A 0.6952 0.6724 0.7782 0.073 Uiso calc PR 0.50 1 A -1
H H3B 0.6705 0.5166 0.9413 0.073 Uiso calc PR 0.50 1 A -1
C C4 0.54111(14) 0.6506(3) 0.6021(3) 0.0751(7) Uani d . 1 1 . .
H H4A 0.5806 0.7526 0.5917 0.090 Uiso calc R 1 1 . .
H H4B 0.5150 0.6533 0.7565 0.090 Uiso calc R 1 1 . .

loop_
_atom_site_aniso_label
_atom_site_aniso_U_11
_atom_site_aniso_U_22
_atom_site_aniso_U_33
_atom_site_aniso_U_12
_atom_site_aniso_U_13
_atom_site_aniso_U_23
O1 0.0609(11) 0.0975(15) 0.0541(11) 0.000 0.0103(8) 0.000
N1 0.0463(11) 0.118(2) 0.0498(12) 0.000 0.0031(9) 0.000
C1 0.0527(15) 0.103(2) 0.0677(17) 0.000 -0.0030(13) 0.000
C2 0.0519(15) 0.075(3) 0.0533(16) 0.0024(15) 0.0027(13) -0.0010(15)
C3 0.0483(14) 0.084(3) 0.0490(14) 0.0021(14) 0.0016(12) -0.0047(14)
C4 0.0807(13) 0.0883(15) 0.0563(11) -0.0195(11) 0.0084(9) -0.0038(11)

loop_
_atom_type_symbol
_atom_type_description
_atom_type_scat_dispersion_real
_atom_type_scat_dispersion_imag
_atom_type_scat_source
C C 0.0033 0.0016 'International Tables Vol C Tables 4.2.6.8 and 6.1.1.4'
H H 0.0000 0.0000 'International Tables Vol C Tables 4.2.6.8 and 6.1.1.4'
N N 0.0061 0.0033 'International Tables Vol C Tables 4.2.6.8 and 6.1.1.4'
O O 0.0106 0.0060 'International Tables Vol C Tables 4.2.6.8 and 6.1.1.4'

loop_
_geom_angle_atom_site_label_1
_geom_angle_atom_site_label_2
_geom_angle_atom_site_label_3
_geom_angle_site_symmetry_1
_geom_angle_site_symmetry_3
_geom_angle
_geom_angle_publ_flag
C2 O1 H1 6_565 . 103.9 ?
C2 O1 H1 . . 109.5 ?
C4 N1 C4 6_565 . 109.0(2) ?
C4 N1 C3 6_565 . 124.8(2) ?
C4 N1 C3 . . 98.90(17) ?
C4 N1 C3 6_565 6_565 98.90(17) ?
C4 N1 C3 . 6_565 124.8(2) ?
C2 C1 H1A . . 109.5 ?
C2 C1 H1A 6_565 . 124.6 ?
C2 C1 H1B . . 109.5 ?
C2 C1 H1B 6_565 . 116.9 ?
H1A C1 H1B . . 109.5 ?
C2 C1 H1C . . 109.5 ?
C2 C1 H1C 6_565 . 82.4 ?
H1A C1 H1C . . 109.5 ?
H1B C1 H1C . . 109.5 ?
O1 C2 C1 . . 108.1(2) ?
O1 C2 C3 . . 107.7(2) ?
C1 C2 C3 . . 112.8(3) ?
O1 C2 H2 . . 109.4 ?
C1 C2 H2 . . 109.4 ?
C3 C2 H2 . . 109.4 ?
C2 C3 N1 . . 105.7(2) ?
C2 C3 H3A . . 110.6 ?
N1 C3 H3A . . 110.6 ?
C2 C3 H3B . . 110.6 ?
N1 C3 H3B . . 110.6 ?
H3A C3 H3B . . 108.7 ?
N1 C4 C4 . 2_656 110.64(15) ?
N1 C4 H4A . . 109.5 ?
C4 C4 H4A 2_656 . 109.5 ?
N1 C4 H4B . . 109.5 ?
C4 C4 H4B 2_656 . 109.5 ?
H4A C4 H4B . . 108.1 ?

loop_
_geom_bond_atom_site_label_1
_geom_bond_atom_site_label_2
_geom_bond_site_symmetry_2
_geom_bond_distance
_geom_bond_publ_flag
O1 C2 6_565 1.440(4) ?
O1 C2 . 1.440(4) ?
O1 H1 . 0.8200 ?
N1 C4 6_565 1.441(3) ?
N1 C4 . 1.441(3) ?
N1 C3 . 1.507(3) ?
N1 C3 6_565 1.507(3) ?
C1 C2 . 1.499(4) ?
C1 C2 6_565 1.499(4) ?
C1 H1A . 0.9600 ?
C1 H1B . 0.9600 ?
C1 H1C . 0.9600 ?
C2 C3 . 1.499(4) ?
C2 H2 . 0.9800 ?
C3 H3A . 0.9700 ?
C3 H3B . 0.9700 ?
C4 C4 2_656 1.500(4) ?
C4 H4A . 0.9700 ?
C4 H4B . 0.9700 ?

loop_
_geom_hbond_atom_site_label_D
_geom_hbond_atom_site_label_H
_geom_hbond_atom_site_label_A
_geom_hbond_site_symmetry_A
_geom_hbond_distance_DH
_geom_hbond_distance_HA
_geom_hbond_distance_DA
_geom_hbond_angle_DHA
O1 H1 N1 . 0.82 2.22 2.696(3) 117

loop_
_geom_torsion_atom_site_label_1
_geom_torsion_atom_site_label_2
_geom_torsion_atom_site_label_3
_geom_torsion_atom_site_label_4
_geom_torsion_site_symmetry_1
_geom_torsion_site_symmetry_2
_geom_torsion_site_symmetry_3
_geom_torsion_site_symmetry_4
_geom_torsion
_geom_torsion_publ_flag
C2 O1 C2 C1 6_565 . . . -70.1(2) ?
C2 O1 C2 C3 6_565 . . . 52.0(2) ?
C2 C1 C2 O1 6_565 . . . 69.7(2) ?
C2 C1 C2 C3 6_565 . . . -49.2(3) ?
O1 C2 C3 N1 . . . . 56.3(3) ?
C1 C2 C3 N1 . . . . 175.4(2) ?
C4 N1 C3 C2 6_565 . . . 85.4(3) ?
C4 N1 C3 C2 . . . . -153.8(2) ?
C3 N1 C3 C2 6_565 . . . 52.8(3) ?
C4 N1 C4 C4 6_565 . . 2_656 -58.1(3) ?
C3 N1 C4 C4 . . . 2_656 170.2(2) ?
C3 N1 C4 C4 6_565 . . 2_656 -174.2(2) ?
